data_4343921
loop_
_publ_author_name
'Taraba, J.'
'Zak, Z.'

_publ_section_title
;
 Novel cation [N (S O2 N Me3)2]+ and its synthesis and crystal structure.
 Dichloride of imido-bis(sulfuric) acid H N (S O2 Cl)2. Part 1. Crystal
 structures of K N (S O2 Cl)2.(1/2) C H3 C N, K N (S O2 Cl)2.(1/6)C H2
 Cl2, and [P Cl4] [N (S O2 Cl)2]
;
_journal_name_full 'Inorganic Chemistry'
_journal_page_first 3695
_journal_page_last 3700
_journal_volume 45
_journal_year 2006
_chemical_formula_sum 'Cl2 H N O4 S2'
_chemical_name_systematic 'H N (S O2 Cl)2'
_space_group_IT_number 14
_symmetry_space_group_name_Hall '-P 2ybc'
_symmetry_space_group_name_H-M 'P 1 21/c 1'
_cell_angle_alpha 90
_cell_angle_beta 109.73
_cell_angle_gamma 90
_cell_formula_units_Z 4
_cell_length_a 7.677
_cell_length_b 9.946
_cell_length_c 9.233
_cell_volume 663.603
_citation_journal_id_ASTM INOCAJ
_cod_data_source_file Taraba_INOCAJ_2006_773.cif
_cod_data_source_block H1Cl2N1O4S2
_cod_original_cell_volume 663.6026
_cod_original_formula_sum 'H1 Cl2 N1 O4 S2'
_cod_database_code 4343921

loop_
_symmetry_equiv_pos_as_xyz
x,y,z
-x,y+1/2,-z+1/2
-x,-y,-z
x,-y-1/2,z-1/2

loop_
_atom_site_label
_atom_site_type_symbol
_atom_site_fract_x
_atom_site_fract_y
_atom_site_fract_z
_atom_site_occupancy
_atom_site_U_iso_or_equiv
S2 S+6 0.31106 0.76936 0.20401 1 0.0
H1 H+1 0.123 0.733 0.324 1 0.0
N1 N-3 0.1207 0.7388 0.23923 1 0.0
O4 O-2 0.2655 0.83761 0.06081 1 0.0
O2 O-2 -0.1704 0.6142 0.1849 1 0.0
Cl2 Cl-1 0.40133 0.58788 0.17556 1 0.0
O1 O-2 -0.0477 0.65909 -0.02597 1 0.0
O3 O-2 0.4365 0.82457 0.34041 1 0.0
S1 S+6 -0.07953 0.69781 0.11038 1 0.0
Cl1 Cl-1 -0.20981 0.87345 0.06834 1 0.0
